data_2311958
loop_
_publ_author_name
'Sridhar, Balasubramanian'
'Ravikumar, Krishnan'

_publ_section_title
;
 Role of halogen-halogen contacts in the crystal structures of three new
 solvates of the drug oxyclozanide.
;
_journal_coeditor_code EG3229
_journal_issue 'Pt 12'
_journal_name_full 'Acta crystallographica. Section C, Structural chemistry'
_journal_page_first 1056
_journal_page_last 1063
_journal_paper_doi 10.1107/S2053229617015923
_journal_volume 73
_journal_year 2017
_chemical_formula_iupac 'C13 H6 Cl5 N O3, 0.5C6 H6'
_chemical_formula_moiety 'C13 H6 Cl5 N O3, 0.5(C6 H6)'
_chemical_formula_sum 'C16 H9 Cl5 N O3'
_chemical_formula_weight 440.49
_chemical_name_common
;
Oxyclozanide benzene hemisolvate
;
_chemical_name_systematic
;
2,3,5-Trichloro-<i>N</i>-(3,5-dichloro-2-hydroxyphenyl)-6-hydroxybenzamide
benzene hemisolvate
;
_space_group_crystal_system triclinic
_space_group_IT_number 2
_space_group_name_Hall '-P 1'
_space_group_name_H-M_alt 'P -1'
_atom_sites_solution_hydrogens mixed
_audit_creation_method SHELXL-2014/7
_cell_angle_alpha 88.3124(5)
_cell_angle_beta 85.6481(5)
_cell_angle_gamma 69.7508(5)
_cell_formula_units_Z 2
_cell_length_a 7.16810(8)
_cell_length_b 9.28821(10)
_cell_length_c 13.42132(15)
_cell_measurement_reflns_used 9832
_cell_measurement_temperature 100(2)
_cell_measurement_theta_max 30.03
_cell_measurement_theta_min 2.34
_cell_volume 835.927(16)
_computing_cell_refinement
;
<i>SAINT</i> (Bruker, 2016)
;
_computing_data_collection
;
<i>APEX3</i> (Bruker, 2016)
;
_computing_data_reduction 'Bruker SAINT'
_computing_molecular_graphics
;
DIAMOND (Brandenburg & Putz, 2005)
;
_computing_publication_material 'Bruker SHELXTL'
_computing_structure_refinement
;
<i>SHELXL2014</i> (Sheldrick, 2015)
;
_computing_structure_solution
;
<i>SHELXT</i> (Sheldrick, 2015)
;
_diffrn_ambient_temperature 100(2)
_diffrn_measured_fraction_theta_full 0.998
_diffrn_measured_fraction_theta_max 0.995
_diffrn_measurement_device_type 'Bruker D8 QUEST PHOTON-100'
_diffrn_measurement_method '\w and \f'
_diffrn_radiation_type MoK\a
_diffrn_radiation_wavelength 0.71073
_diffrn_reflns_av_R_equivalents 0.0420
_diffrn_reflns_limit_h_max 10
_diffrn_reflns_limit_h_min -10
_diffrn_reflns_limit_k_max 13
_diffrn_reflns_limit_k_min -13
_diffrn_reflns_limit_l_max 19
_diffrn_reflns_limit_l_min -19
_diffrn_reflns_number 33894
_diffrn_reflns_theta_full 25.242
_diffrn_reflns_theta_max 30.611
_diffrn_reflns_theta_min 2.337
_exptl_absorpt_coefficient_mu 0.884
_exptl_absorpt_correction_T_max 0.7461
_exptl_absorpt_correction_T_min 0.6744
_exptl_absorpt_correction_type multi-scan
_exptl_absorpt_process_details
;
SADABS, Bruker, 2016
;
_exptl_crystal_colour colorless
_exptl_crystal_density_diffrn 1.750
_exptl_crystal_description plate
_exptl_crystal_F_000 442
_exptl_crystal_size_max 0.280
_exptl_crystal_size_mid 0.120
_exptl_crystal_size_min 0.120
_refine_diff_density_max 1.008
_refine_diff_density_min -0.450
_refine_ls_extinction_method none
_refine_ls_goodness_of_fit_ref 1.148
_refine_ls_hydrogen_treatment mixed
_refine_ls_matrix_type full
_refine_ls_number_parameters 238
_refine_ls_number_reflns 5125
_refine_ls_number_restraints 0
_refine_ls_restrained_S_all 1.148
_refine_ls_R_factor_all 0.0543
_refine_ls_R_factor_gt 0.0473
_refine_ls_shift/su_max 0.001
_refine_ls_shift/su_mean 0.000
_refine_ls_structure_factor_coef Fsqd
_refine_ls_weighting_details 'w=1/[\s^2^(Fo^2^)+(0.0490P)^2^+1.7393P] where P=(Fo^2^+2Fc^2^)/3'
_refine_ls_weighting_scheme calc
_refine_ls_wR_factor_gt 0.1210
_refine_ls_wR_factor_ref 0.1243
_reflns_number_gt 4544
_reflns_number_total 5125
_reflns_threshold_expression 'I > 2\s(I)'
_cod_data_source_file eg3229sup1.cif
_cod_data_source_block I
_cod_database_code 2311958
_shelx_space_group_comment
;
The symmetry employed for this shelxl refinement is uniquely defined
by the following loop, which should always be used as a source of
symmetry information in preference to the above space-group names.
They are only intended as comments.
;
_shelx_estimated_absorpt_t_min 0.790
_shelx_estimated_absorpt_t_max 0.901

loop_
_space_group_symop_operation_xyz
'x, y, z'
'-x, -y, -z'

loop_
_atom_site_type_symbol
_atom_site_label
_atom_site_fract_x
_atom_site_fract_y
_atom_site_fract_z
_atom_site_U_iso_or_equiv
_atom_site_adp_type
_atom_site_calc_flag
_atom_site_occupancy
C C1 0.7028(3) 0.6943(3) 0.62719(16) 0.0122(4) Uani d 1
C C2 0.6728(3) 0.8529(3) 0.63386(17) 0.0126(4) Uani d 1
C C3 0.6045(3) 0.9287(2) 0.72536(17) 0.0134(4) Uani d 1
C C4 0.5744(3) 0.8501(3) 0.81021(17) 0.0150(4) Uani d 1
H H4 0.5257 0.9032 0.8715 0.018 Uiso calc 1
C C5 0.6155(3) 0.6926(3) 0.80567(17) 0.0141(4) Uani d 1
C C6 0.6786(3) 0.6156(2) 0.71628(17) 0.0128(4) Uani d 1
C C7 0.7569(3) 0.6285(3) 0.52377(16) 0.0127(4) Uani d 1
C C8 0.7720(3) 0.4220(2) 0.41010(16) 0.0122(4) Uani d 1
C C9 0.7888(3) 0.2662(3) 0.41558(16) 0.0125(4) Uani d 1
C C10 0.8438(3) 0.1793(3) 0.32880(17) 0.0133(4) Uani d 1
C C11 0.8740(3) 0.2434(3) 0.23666(17) 0.0137(4) Uani d 1
H H11 0.9109 0.1828 0.1778 0.016 Uiso calc 1
C C12 0.8487(3) 0.3983(3) 0.23332(16) 0.0133(4) Uani d 1
C C13 0.7990(3) 0.4888(3) 0.31852(17) 0.0140(4) Uani d 1
H H13 0.7837 0.5945 0.3143 0.017 Uiso calc 1
N N1 0.7236(3) 0.4999(2) 0.50233(15) 0.0131(3) Uani d 1
H H1N 0.694(5) 0.457(4) 0.549(3) 0.028(9) Uiso d 1
O O1 0.7052(3) 0.9357(2) 0.55533(13) 0.0180(3) Uani d 1
H H1O 0.753(6) 0.867(5) 0.512(3) 0.030(10) Uiso d 1
O O2 0.8234(3) 0.6981(2) 0.45756(13) 0.0198(4) Uani d 1
O O3 0.7510(3) 0.2153(2) 0.50785(13) 0.0175(3) Uani d 1
H H3O 0.757(6) 0.122(5) 0.501(3) 0.040(11) Uiso d 1
Cl Cl1 0.55481(9) 1.12371(6) 0.73066(5) 0.01984(13) Uani d 1
Cl Cl2 0.58544(9) 0.59906(7) 0.91518(4) 0.01909(13) Uani d 1
Cl Cl3 0.73715(9) 0.41827(6) 0.71881(4) 0.01671(12) Uani d 1
Cl Cl4 0.87882(9) -0.01455(6) 0.33607(4) 0.01679(12) Uani d 1
Cl Cl5 0.88112(10) 0.48339(7) 0.11972(4) 0.02009(13) Uani d 1
C C14 1.0684(5) -0.1397(3) 0.0494(2) 0.0308(6) Uani d 1
H H14 1.1152 -0.2354 0.0832 0.037 Uiso calc 1
C C15 0.8740(5) -0.0836(4) 0.0203(2) 0.0312(6) Uani d 1
H H15 0.7878 -0.1408 0.0343 0.037 Uiso calc 1
C C16 0.8063(5) 0.0565(4) -0.0292(2) 0.0304(6) Uani d 1
H H16 0.6736 0.0951 -0.0492 0.036 Uiso calc 1

loop_
_atom_site_aniso_label
_atom_site_aniso_U_11
_atom_site_aniso_U_22
_atom_site_aniso_U_33
_atom_site_aniso_U_12
_atom_site_aniso_U_13
_atom_site_aniso_U_23
C1 0.0127(9) 0.0115(9) 0.0130(9) -0.0051(7) -0.0006(7) 0.0012(7)
C2 0.0146(9) 0.0103(9) 0.0143(10) -0.0059(8) -0.0019(7) 0.0011(7)
C3 0.0172(10) 0.0068(9) 0.0161(10) -0.0038(7) -0.0019(8) 0.0001(7)
C4 0.0170(10) 0.0141(10) 0.0138(10) -0.0056(8) 0.0003(8) -0.0024(8)
C5 0.0162(10) 0.0156(10) 0.0112(9) -0.0067(8) 0.0000(7) 0.0031(8)
C6 0.0145(9) 0.0094(9) 0.0148(10) -0.0048(7) -0.0012(7) 0.0027(7)
C7 0.0144(9) 0.0119(9) 0.0128(9) -0.0059(8) -0.0007(7) -0.0001(7)
C8 0.0132(9) 0.0108(9) 0.0127(9) -0.0042(7) -0.0008(7) -0.0003(7)
C9 0.0153(9) 0.0106(9) 0.0116(9) -0.0046(7) -0.0007(7) 0.0000(7)
C10 0.0148(10) 0.0107(9) 0.0145(10) -0.0043(8) -0.0028(7) 0.0011(7)
C11 0.0158(10) 0.0138(10) 0.0119(9) -0.0054(8) -0.0008(7) -0.0008(7)
C12 0.0161(10) 0.0151(10) 0.0101(9) -0.0069(8) -0.0024(7) 0.0028(7)
C13 0.0162(10) 0.0132(10) 0.0132(10) -0.0058(8) -0.0011(8) 0.0014(8)
N1 0.0192(9) 0.0104(8) 0.0106(8) -0.0067(7) 0.0011(7) -0.0005(6)
O1 0.0301(9) 0.0120(8) 0.0143(8) -0.0108(7) -0.0012(7) 0.0022(6)
O2 0.0336(10) 0.0167(8) 0.0144(8) -0.0162(7) 0.0025(7) -0.0009(6)
O3 0.0321(9) 0.0092(7) 0.0127(8) -0.0099(7) 0.0014(6) 0.0004(6)
Cl1 0.0283(3) 0.0104(2) 0.0212(3) -0.0074(2) 0.0000(2) -0.00175(19)
Cl2 0.0264(3) 0.0186(3) 0.0128(2) -0.0093(2) 0.0018(2) 0.00335(19)
Cl3 0.0260(3) 0.0097(2) 0.0150(2) -0.0070(2) -0.00141(19) 0.00290(17)
Cl4 0.0235(3) 0.0103(2) 0.0164(2) -0.00561(19) -0.00081(19) -0.00124(18)
Cl5 0.0292(3) 0.0225(3) 0.0115(2) -0.0129(2) -0.0015(2) 0.00396(19)
C14 0.0440(17) 0.0220(13) 0.0196(12) -0.0029(12) -0.0011(11) -0.0003(10)
C15 0.0385(16) 0.0284(14) 0.0267(14) -0.0124(12) 0.0047(12) -0.0061(11)
C16 0.0310(14) 0.0308(15) 0.0224(13) -0.0013(12) -0.0019(11) -0.0082(11)

loop_
_atom_type_symbol
_atom_type_description
_atom_type_scat_dispersion_real
_atom_type_scat_dispersion_imag
_atom_type_scat_source
C C 0.0033 0.0016 'International Tables Vol C Tables 4.2.6.8 and 6.1.1.4'
H H 0.0000 0.0000 'International Tables Vol C Tables 4.2.6.8 and 6.1.1.4'
N N 0.0061 0.0033 'International Tables Vol C Tables 4.2.6.8 and 6.1.1.4'
O O 0.0106 0.0060 'International Tables Vol C Tables 4.2.6.8 and 6.1.1.4'
Cl Cl 0.1484 0.1585 'International Tables Vol C Tables 4.2.6.8 and 6.1.1.4'

loop_
_geom_angle_atom_site_label_1
_geom_angle_atom_site_label_2
_geom_angle_atom_site_label_3
_geom_angle_site_symmetry_1
_geom_angle
C6 C1 C2 . 117.9(2)
C6 C1 C7 . 127.1(2)
C2 C1 C7 . 115.07(19)
O1 C2 C3 . 117.7(2)
O1 C2 C1 . 122.7(2)
C3 C2 C1 . 119.6(2)
C4 C3 C2 . 121.0(2)
C4 C3 Cl1 . 119.87(18)
C2 C3 Cl1 . 119.09(17)
C3 C4 C5 . 119.7(2)
C3 C4 H4 . 120.2
C5 C4 H4 . 120.2
C6 C5 C4 . 120.6(2)
C6 C5 Cl2 . 121.83(18)
C4 C5 Cl2 . 117.61(17)
C5 C6 C1 . 121.0(2)
C5 C6 Cl3 . 117.31(17)
C1 C6 Cl3 . 121.60(17)
O2 C7 N1 . 120.6(2)
O2 C7 C1 . 119.5(2)
N1 C7 C1 . 119.76(19)
C13 C8 C9 . 120.4(2)
C13 C8 N1 . 124.8(2)
C9 C8 N1 . 114.84(19)
O3 C9 C10 . 126.1(2)
O3 C9 C8 . 115.24(19)
C10 C9 C8 . 118.6(2)
C9 C10 C11 . 121.8(2)
C9 C10 Cl4 . 118.95(17)
C11 C10 Cl4 . 119.24(17)
C12 C11 C10 . 118.0(2)
C12 C11 H11 . 121.0
C10 C11 H11 . 121.0
C11 C12 C13 . 122.2(2)
C11 C12 Cl5 . 119.51(17)
C13 C12 Cl5 . 118.31(17)
C12 C13 C8 . 118.9(2)
C12 C13 H13 . 120.6
C8 C13 H13 . 120.6
C7 N1 C8 . 126.3(2)
C7 N1 H1N . 115(3)
C8 N1 H1N . 118(3)
C2 O1 H1O . 101(3)
C9 O3 H3O . 107(3)
C16 C14 C15 2_755 120.2(3)
C16 C14 H14 2_755 119.9
C15 C14 H14 . 119.9
C16 C15 C14 . 119.7(3)
C16 C15 H15 . 120.2
C14 C15 H15 . 120.2
C14 C16 C15 2_755 120.1(3)
C14 C16 H16 2_755 119.9
C15 C16 H16 . 119.9

loop_
_geom_bond_atom_site_label_1
_geom_bond_atom_site_label_2
_geom_bond_site_symmetry_2
_geom_bond_distance
C1 C6 . 1.414(3)
C1 C2 . 1.417(3)
C1 C7 . 1.502(3)
C2 O1 . 1.340(3)
C2 C3 . 1.402(3)
C3 C4 . 1.378(3)
C3 Cl1 . 1.723(2)
C4 C5 . 1.391(3)
C4 H4 . 0.9500
C5 C6 . 1.378(3)
C5 Cl2 . 1.723(2)
C6 Cl3 . 1.733(2)
C7 O2 . 1.245(3)
C7 N1 . 1.340(3)
C8 C13 . 1.391(3)
C8 C9 . 1.410(3)
C8 N1 . 1.411(3)
C9 O3 . 1.354(3)
C9 C10 . 1.389(3)
C10 C11 . 1.391(3)
C10 Cl4 . 1.730(2)
C11 C12 . 1.387(3)
C11 H11 . 0.9500
C12 C13 . 1.389(3)
C12 Cl5 . 1.734(2)
C13 H13 . 0.9500
N1 H1N . 0.78(4)
O1 H1O . 0.83(4)
O3 H3O . 0.86(4)
C14 C16 2_755 1.381(5)
C14 C15 . 1.390(5)
C14 H14 . 0.9500
C15 C16 . 1.389(5)
C15 H15 . 0.9500
C16 C14 2_755 1.381(5)
C16 H16 . 0.9500

loop_
_geom_hbond_atom_site_label_D
_geom_hbond_atom_site_label_H
_geom_hbond_atom_site_label_A
_geom_hbond_site_symmetry_A
_geom_hbond_distance_DH
_geom_hbond_distance_HA
_geom_hbond_distance_DA
_geom_hbond_angle_DHA
O1 H1O O2 . 0.83(4) 1.65(4) 2.453(3) 161(4)
O1 H1O Cl4 1_565 0.83(4) 2.80(4) 3.1912(18) 111(3)
O3 H3O O1 1_545 0.86(4) 2.00(4) 2.778(2) 150(4)
O3 H3O Cl4 . 0.86(4) 2.52(4) 3.0543(18) 121(3)
N1 H1N O3 . 0.78(4) 2.22(4) 2.581(3) 109(3)
N1 H1N Cl3 . 0.78(4) 2.33(4) 2.981(2) 142(4)
C13 H13 O2 . 0.95 2.25 2.791(3) 115
C11 H11 Cg1 1_544 0.95 2.87 3.820(3) 177
C11 H11 Cg1 2_766 0.95 2.87 3.820(3) 177

loop_
_geom_torsion_atom_site_label_1
_geom_torsion_atom_site_label_2
_geom_torsion_atom_site_label_3
_geom_torsion_atom_site_label_4
_geom_torsion_site_symmetry_1
_geom_torsion_site_symmetry_4
_geom_torsion
C6 C1 C2 O1 . . 175.3(2)
C7 C1 C2 O1 . . -5.0(3)
C6 C1 C2 C3 . . -5.4(3)
C7 C1 C2 C3 . . 174.3(2)
O1 C2 C3 C4 . . -177.7(2)
C1 C2 C3 C4 . . 2.9(3)
O1 C2 C3 Cl1 . . 3.1(3)
C1 C2 C3 Cl1 . . -176.25(17)
C2 C3 C4 C5 . . 1.1(4)
Cl1 C3 C4 C5 . . -179.71(18)
C3 C4 C5 C6 . . -2.6(4)
C3 C4 C5 Cl2 . . 177.22(18)
C4 C5 C6 C1 . . -0.1(3)
Cl2 C5 C6 C1 . . -179.86(17)
C4 C5 C6 Cl3 . . 177.15(18)
Cl2 C5 C6 Cl3 . . -2.6(3)
C2 C1 C6 C5 . . 4.0(3)
C7 C1 C6 C5 . . -175.6(2)
C2 C1 C6 Cl3 . . -173.07(17)
C7 C1 C6 Cl3 . . 7.3(3)
C6 C1 C7 O2 . . -161.3(2)
C2 C1 C7 O2 . . 19.1(3)
C6 C1 C7 N1 . . 22.1(3)
C2 C1 C7 N1 . . -157.5(2)
C13 C8 C9 O3 . . -177.2(2)
N1 C8 C9 O3 . . 1.7(3)
C13 C8 C9 C10 . . 3.6(3)
N1 C8 C9 C10 . . -177.5(2)
O3 C9 C10 C11 . . 178.1(2)
C8 C9 C10 C11 . . -2.8(3)
O3 C9 C10 Cl4 . . -2.8(3)
C8 C9 C10 Cl4 . . 176.31(17)
C9 C10 C11 C12 . . 0.3(3)
Cl4 C10 C11 C12 . . -178.73(17)
C10 C11 C12 C13 . . 1.4(3)
C10 C11 C12 Cl5 . . -178.98(17)
C11 C12 C13 C8 . . -0.6(3)
Cl5 C12 C13 C8 . . 179.79(17)
C9 C8 C13 C12 . . -1.9(3)
N1 C8 C13 C12 . . 179.2(2)
O2 C7 N1 C8 . . 5.6(4)
C1 C7 N1 C8 . . -177.8(2)
C13 C8 N1 C7 . . -22.8(4)
C9 C8 N1 C7 . . 158.4(2)
C16 C14 C15 C16 2_755 . 0.1(5)
C14 C15 C16 C14 . 2_755 -0.1(5)
